data_7154775
loop_
_publ_author_name
'Janiak, Agnieszka'
'Petryk, Ma\/lgorzata'
'Barbour, Leonard J.'
'Kwit, Marcin'

_publ_section_title
;
 Readily prepared inclusion forming chiral calixsalens.
;
_journal_issue 2
_journal_name_full 'Organic &amp; biomolecular chemistry'
_journal_page_first 669
_journal_page_last 673
_journal_paper_doi 10.1039/c5ob02090e
_journal_volume 14
_journal_year 2015
_chemical_absolute_configuration rm
_chemical_formula_sum 'C42 H48 N6 O3'
_chemical_formula_weight 684.86
_chemical_name_systematic
; 
 ? 
;
_space_group_IT_number 4
_symmetry_cell_setting monoclinic
_symmetry_space_group_name_Hall 'P 2yb'
_symmetry_space_group_name_H-M 'P 1 21 1'
_atom_sites_solution_hydrogens geom
_atom_sites_solution_primary direct
_atom_sites_solution_secondary difmap
_audit_creation_method SHELXL-97
_audit_update_record
;
2015-09-07 deposited with the CCDC.
2015-10-30 downloaded from the CCDC.
;
_cell_angle_alpha 90.00
_cell_angle_beta 97.627(9)
_cell_angle_gamma 90.00
_cell_formula_units_Z 4
_cell_length_a 14.489(8)
_cell_length_b 16.788(10)
_cell_length_c 15.691(9)
_cell_measurement_reflns_used 3024
_cell_measurement_temperature 120(2)
_cell_measurement_theta_max 23.37
_cell_measurement_theta_min 1.31
_cell_volume 3783(4)
_computing_structure_refinement 'SHELXL-97 (Sheldrick, 1997)'
_computing_structure_solution 'SHELXS-97 (Sheldrick, 1990)'
_diffrn_ambient_temperature 120(2)
_diffrn_detector_area_resol_mean 16.1544
_diffrn_measured_fraction_theta_full 0.996
_diffrn_measured_fraction_theta_max 0.996
_diffrn_measurement_device_type 'Xcalibur, Eos'
_diffrn_radiation_monochromator graphite
_diffrn_radiation_source 'Enhance (Mo) X-ray Source'
_diffrn_radiation_type 'Mo K\a'
_diffrn_radiation_wavelength 0.71073
_diffrn_reflns_av_R_equivalents 0.1734
_diffrn_reflns_av_sigmaI/netI 0.1805
_diffrn_reflns_limit_h_max 16
_diffrn_reflns_limit_h_min -16
_diffrn_reflns_limit_k_max 18
_diffrn_reflns_limit_k_min -18
_diffrn_reflns_limit_l_max 17
_diffrn_reflns_limit_l_min -17
_diffrn_reflns_number 33895
_diffrn_reflns_theta_full 23.37
_diffrn_reflns_theta_max 23.37
_diffrn_reflns_theta_min 1.31
_diffrn_standards_number 0
_exptl_absorpt_coefficient_mu 0.077
_exptl_absorpt_correction_T_max 0.9846
_exptl_absorpt_correction_T_min 0.9682
_exptl_absorpt_correction_type multi-scan
_exptl_absorpt_process_details
;
CrysAlisPro, Agilent Technologies,Version 1.171.35.4
in SCALE3 ABSPACK
;
_exptl_crystal_colour 'pale yellow'
_exptl_crystal_density_diffrn 1.203
_exptl_crystal_density_method 'not measured'
_exptl_crystal_description plate
_exptl_crystal_F_000 1464
_exptl_crystal_size_max 0.40
_exptl_crystal_size_mid 0.35
_exptl_crystal_size_min 0.07
_refine_diff_density_max 0.232
_refine_diff_density_min -0.281
_refine_diff_density_rms 0.056
_refine_ls_abs_structure_details 'Flack H D (1983), Acta Cryst. A39, 876-881'
_refine_ls_abs_structure_Flack 3(2)
_refine_ls_extinction_method none
_refine_ls_goodness_of_fit_ref 0.963
_refine_ls_hydrogen_treatment mixed
_refine_ls_matrix_type full
_refine_ls_number_parameters 925
_refine_ls_number_reflns 10962
_refine_ls_number_restraints 1
_refine_ls_restrained_S_all 0.962
_refine_ls_R_factor_all 0.1542
_refine_ls_R_factor_gt 0.0674
_refine_ls_shift/su_max 0.000
_refine_ls_shift/su_mean 0.000
_refine_ls_structure_factor_coef Fsqd
_refine_ls_weighting_details 'calc w=1/[\s^2^(Fo^2^)+(0.0483P)^2^+0.0000P] where P=(Fo^2^+2Fc^2^)/3'
_refine_ls_weighting_scheme calc
_refine_ls_wR_factor_gt 0.1246
_refine_ls_wR_factor_ref 0.1585
_reflns_number_gt 5885
_reflns_number_total 10962
_reflns_threshold_expression >2sigma(I)
_cod_data_source_file c5ob02090e2.cif
_cod_data_source_block 3a
_cod_depositor_comments 'Adding full bibliography for 7154775--7154783.cif.'
_cod_original_sg_symbol_H-M 'P 21'
_cod_database_code 7154775

loop_
_symmetry_equiv_pos_as_xyz
'x, y, z'
'-x, y+1/2, -z'

loop_
_atom_site_label
_atom_site_type_symbol
_atom_site_fract_x
_atom_site_fract_y
_atom_site_fract_z
_atom_site_U_iso_or_equiv
_atom_site_adp_type
_atom_site_occupancy
_atom_site_symmetry_multiplicity
_atom_site_calc_flag
_atom_site_refinement_flags
O1 O 0.3770(3) 0.3082(3) 0.3812(3) 0.0374(13) Uani 1 1 d .
H1O H 0.4298 0.3139 0.4065 0.045 Uiso 1 1 d R
O2 O 0.2151(3) 0.3457(3) 0.0260(3) 0.0256(11) Uani 1 1 d .
H2O H 0.1639 0.3415 0.0594 0.031 Uiso 1 1 d R
O3 O 0.6032(3) 0.3362(3) 0.0991(3) 0.0307(12) Uani 1 1 d .
H3O H 0.5942 0.3486 0.0382 0.037 Uiso 1 1 d R
O4 O 0.2228(3) 0.0046(3) -0.0022(3) 0.0275(12) Uani 1 1 d .
H4O H 0.1772 0.0000 0.0381 0.033 Uiso 1 1 d R
O5 O 0.2292(3) 0.0566(3) -0.3535(3) 0.0337(13) Uani 1 1 d .
H5O H 0.2912 0.0449 -0.3341 0.040 Uiso 1 1 d R
O6 O -0.1179(3) 0.0234(3) -0.1988(3) 0.0283(12) Uani 1 1 d .
H6O H -0.1192 0.0308 -0.2480 0.034 Uiso 1 1 d R
N1 N 0.6796(4) 0.2466(3) 0.3381(4) 0.0303(15) Uani 1 1 d .
N2 N 0.5391(4) 0.2608(4) 0.4513(4) 0.0319(15) Uani 1 1 d .
N3 N 0.1117(4) 0.2607(3) 0.2802(4) 0.0283(15) Uani 1 1 d .
N4 N 0.0719(4) 0.2972(3) 0.0942(4) 0.0270(14) Uani 1 1 d .
N5 N 0.3855(3) 0.3298(3) -0.1588(3) 0.0246(14) Uani 1 1 d .
N6 N 0.5768(4) 0.3204(3) -0.0660(3) 0.0258(14) Uani 1 1 d .
N11 N -0.0750(3) 0.0493(3) 0.0608(3) 0.0215(13) Uani 1 1 d .
N12 N 0.1212(4) 0.0240(3) 0.1204(3) 0.0226(14) Uani 1 1 d .
N13 N 0.4538(4) 0.0631(3) -0.1118(3) 0.0260(14) Uani 1 1 d .
N14 N 0.4023(4) 0.0850(4) -0.2982(4) 0.0299(15) Uani 1 1 d .
N15 N -0.0240(4) 0.1303(3) -0.4656(4) 0.0310(15) Uani 1 1 d .
N16 N -0.1614(4) 0.0851(4) -0.3534(3) 0.0265(14) Uani 1 1 d .
C1 C 0.6869(5) 0.3068(4) 0.4073(4) 0.0303(18) Uani 1 1 d .
H1 H 0.6557 0.3571 0.3846 0.036 Uiso 1 1 calc R
C2 C 0.6379(5) 0.2749(4) 0.4816(4) 0.0292(18) Uani 1 1 d .
H2 H 0.6678 0.2238 0.5032 0.035 Uiso 1 1 calc R
C3 C 0.6460(6) 0.3359(4) 0.5551(4) 0.040(2) Uani 1 1 d .
H3A H 0.6099 0.3842 0.5357 0.048 Uiso 1 1 calc R
H3B H 0.6190 0.3131 0.6045 0.048 Uiso 1 1 calc R
C4 C 0.7474(5) 0.3592(4) 0.5841(5) 0.041(2) Uani 1 1 d .
H4A H 0.7811 0.3128 0.6122 0.049 Uiso 1 1 calc R
H4B H 0.7494 0.4026 0.6271 0.049 Uiso 1 1 calc R
C5 C 0.7967(6) 0.3869(4) 0.5084(5) 0.044(2) Uani 1 1 d .
H5A H 0.7685 0.4373 0.4849 0.052 Uiso 1 1 calc R
H5B H 0.8633 0.3968 0.5286 0.052 Uiso 1 1 calc R
C6 C 0.7874(6) 0.3235(5) 0.4386(6) 0.044(2) Uani 1 1 d .
H6A H 0.822(5) 0.349(4) 0.391(4) 0.052 Uiso 1 1 d .
H6B H 0.820(5) 0.274(5) 0.454(5) 0.052 Uiso 1 1 d .
C7 C 0.5055(5) 0.1912(5) 0.4571(4) 0.035(2) Uani 1 1 d .
H7 H 0.5453 0.1497 0.4810 0.042 Uiso 1 1 calc R
C8 C 0.4080(5) 0.1732(4) 0.4281(4) 0.0316(19) Uani 1 1 d .
C9 C 0.3479(5) 0.2320(4) 0.3916(5) 0.0327(19) Uani 1 1 d .
C10 C 0.2538(5) 0.2156(4) 0.3619(4) 0.0265(18) Uani 1 1 d .
C11 C 0.2204(6) 0.1389(4) 0.3744(4) 0.038(2) Uani 1 1 d .
H11 H 0.1567 0.1266 0.3569 0.045 Uiso 1 1 calc R
C12 C 0.2809(6) 0.0804(4) 0.4127(5) 0.038(2) Uani 1 1 d .
H12 H 0.2579 0.0284 0.4215 0.046 Uiso 1 1 calc R
C13 C 0.3730(6) 0.0972(4) 0.4377(5) 0.037(2) Uani 1 1 d .
H13 H 0.4135 0.0562 0.4620 0.045 Uiso 1 1 calc R
C14 C 0.1912(5) 0.2769(4) 0.3190(4) 0.0327(19) Uani 1 1 d .
H14 H 0.2117 0.3307 0.3207 0.039 Uiso 1 1 calc R
C15 C 0.0549(5) 0.3287(4) 0.2432(4) 0.0293(18) Uani 1 1 d .
H15 H 0.0967 0.3751 0.2368 0.035 Uiso 1 1 calc R
C16 C 0.0049(5) 0.3054(4) 0.1549(5) 0.0314(19) Uani 1 1 d .
H16 H -0.0281 0.2536 0.1595 0.038 Uiso 1 1 calc R
C17 C -0.0655(5) 0.3690(4) 0.1193(5) 0.039(2) Uani 1 1 d .
H17A H -0.0317 0.4180 0.1068 0.047 Uiso 1 1 calc R
H17B H -0.1004 0.3499 0.0646 0.047 Uiso 1 1 calc R
C18 C -0.1339(5) 0.3886(5) 0.1824(5) 0.042(2) Uani 1 1 d .
H18B H -0.1772 0.4309 0.1581 0.051 Uiso 1 1 calc R
H18A H -0.1711 0.3407 0.1920 0.051 Uiso 1 1 calc R
C19 C -0.0809(6) 0.4164(5) 0.2673(5) 0.046(2) Uani 1 1 d .
H19B H -0.1252 0.4290 0.3082 0.055 Uiso 1 1 calc R
H19A H -0.0455 0.4654 0.2580 0.055 Uiso 1 1 calc R
C20 C -0.0134(5) 0.3506(4) 0.3051(5) 0.038(2) Uani 1 1 d .
H20B H 0.0215 0.3693 0.3600 0.046 Uiso 1 1 calc R
H20A H -0.0494 0.3028 0.3173 0.046 Uiso 1 1 calc R
C21 C 0.0646(5) 0.2399(4) 0.0390(4) 0.0285(18) Uani 1 1 d .
H21 H 0.0182 0.2005 0.0429 0.034 Uiso 1 1 calc R
C22 C 0.1231(5) 0.2324(4) -0.0283(4) 0.0268(18) Uani 1 1 d .
C23 C 0.1982(5) 0.2855(4) -0.0323(4) 0.0250(17) Uani 1 1 d .
C24 C 0.2551(4) 0.2773(4) -0.0971(4) 0.0220(16) Uani 1 1 d .
C25 C 0.2370(5) 0.2162(4) -0.1561(4) 0.0253(17) Uani 1 1 d .
H25 H 0.2764 0.2094 -0.1993 0.030 Uiso 1 1 calc R
C26 C 0.1634(5) 0.1652(4) -0.1536(4) 0.0304(18) Uani 1 1 d .
H26 H 0.1512 0.1249 -0.1962 0.037 Uiso 1 1 calc R
C27 C 0.1074(5) 0.1719(4) -0.0900(4) 0.0293(18) Uani 1 1 d .
H27 H 0.0578 0.1353 -0.0878 0.035 Uiso 1 1 calc R
C28 C 0.3331(4) 0.3350(4) -0.1000(4) 0.0242(17) Uani 1 1 d .
H28 H 0.3435 0.3758 -0.0578 0.029 Uiso 1 1 calc R
C29 C 0.4566(5) 0.3925(4) -0.1574(4) 0.0250(17) Uani 1 1 d .
H29 H 0.4537 0.4282 -0.1068 0.030 Uiso 1 1 calc R
C30 C 0.5528(4) 0.3558(4) -0.1524(4) 0.0228(17) Uani 1 1 d .
H30 H 0.5525 0.3133 -0.1971 0.027 Uiso 1 1 calc R
C31 C 0.6280(4) 0.4171(4) -0.1639(4) 0.0250(18) Uani 1 1 d .
H31A H 0.6880 0.3894 -0.1657 0.030 Uiso 1 1 calc R
H31B H 0.6355 0.4537 -0.1140 0.030 Uiso 1 1 calc R
C32 C 0.6032(5) 0.4656(4) -0.2471(4) 0.0331(19) Uani 1 1 d .
H32A H 0.6507 0.5075 -0.2505 0.040 Uiso 1 1 calc R
H32B H 0.6033 0.4301 -0.2976 0.040 Uiso 1 1 calc R
C33 C 0.5083(4) 0.5037(4) -0.2491(4) 0.0300(18) Uani 1 1 d .
H33B H 0.4926 0.5334 -0.3035 0.036 Uiso 1 1 calc R
H33A H 0.5096 0.5420 -0.2009 0.036 Uiso 1 1 calc R
C34 C 0.4347(5) 0.4409(4) -0.2416(4) 0.0292(18) Uani 1 1 d .
H34B H 0.4314 0.4043 -0.2914 0.035 Uiso 1 1 calc R
H34A H 0.3733 0.4669 -0.2429 0.035 Uiso 1 1 calc R
C35 C 0.5998(4) 0.2476(4) -0.0565(4) 0.0233(17) Uani 1 1 d .
H35 H 0.5993 0.2147 -0.1058 0.028 Uiso 1 1 calc R
C36 C 0.6272(4) 0.2136(4) 0.0294(4) 0.0242(17) Uani 1 1 d .
C37 C 0.6281(4) 0.2590(4) 0.1026(4) 0.0231(17) Uani 1 1 d .
C38 C 0.6528(4) 0.2246(4) 0.1842(4) 0.0255(17) Uani 1 1 d .
C39 C 0.6785(5) 0.1436(4) 0.1899(5) 0.0288(18) Uani 1 1 d .
H39 H 0.6960 0.1200 0.2447 0.035 Uiso 1 1 calc R
C40 C 0.6786(5) 0.0982(4) 0.1163(5) 0.0302(18) Uani 1 1 d .
H40 H 0.6963 0.0437 0.1203 0.036 Uiso 1 1 calc R
C41 C 0.6522(4) 0.1333(4) 0.0362(4) 0.0264(18) Uani 1 1 d .
H41 H 0.6512 0.1022 -0.0144 0.032 Uiso 1 1 calc R
C42 C 0.6557(4) 0.2730(4) 0.2618(4) 0.0266(17) Uani 1 1 d .
H42 H 0.6388 0.3276 0.2553 0.032 Uiso 1 1 calc R
C43 C -0.0404(4) -0.0218(4) 0.1122(4) 0.0219(16) Uani 1 1 d .
H43 H -0.0257 -0.0657 0.0732 0.026 Uiso 1 1 calc R
C44 C 0.0469(4) 0.0025(4) 0.1712(4) 0.0212(16) Uani 1 1 d .
H44 H 0.0328 0.0487 0.2077 0.025 Uiso 1 1 calc R
C45 C 0.0824(5) -0.0675(4) 0.2282(4) 0.0331(19) Uani 1 1 d .
H45B H 0.1379 -0.0504 0.2675 0.040 Uiso 1 1 calc R
H45A H 0.1016 -0.1109 0.1916 0.040 Uiso 1 1 calc R
C46 C 0.0088(5) -0.0996(4) 0.2815(5) 0.037(2) Uani 1 1 d .
H46B H 0.0328 -0.1482 0.3126 0.044 Uiso 1 1 calc R
H46A H -0.0036 -0.0592 0.3246 0.044 Uiso 1 1 calc R
C47 C -0.0816(5) -0.1190(4) 0.2235(4) 0.0308(18) Uani 1 1 d .
H47B H -0.0713 -0.1656 0.1871 0.037 Uiso 1 1 calc R
H47A H -0.1301 -0.1336 0.2596 0.037 Uiso 1 1 calc R
C48 C -0.1159(4) -0.0490(4) 0.1659(4) 0.0276(18) Uani 1 1 d .
H48A H -0.1328 -0.0042 0.2018 0.033 Uiso 1 1 calc R
H48B H -0.1724 -0.0650 0.1270 0.033 Uiso 1 1 calc R
C49 C 0.1700(5) 0.0858(4) 0.1448(4) 0.0270(17) Uani 1 1 d .
H49 H 0.1540 0.1166 0.1914 0.032 Uiso 1 1 calc R
C50 C 0.2496(4) 0.1097(4) 0.1026(4) 0.0209(16) Uani 1 1 d .
C51 C 0.2735(4) 0.0676(4) 0.0323(4) 0.0246(17) Uani 1 1 d .
C52 C 0.3511(4) 0.0909(4) -0.0058(4) 0.0239(17) Uani 1 1 d .
C53 C 0.4025(5) 0.1551(4) 0.0278(4) 0.0336(19) Uani 1 1 d .
H53 H 0.4546 0.1715 0.0013 0.040 Uiso 1 1 calc R
C54 C 0.3811(5) 0.1970(4) 0.0989(4) 0.0288(18) Uani 1 1 d .
H54 H 0.4186 0.2406 0.1210 0.035 Uiso 1 1 calc R
C55 C 0.3038(5) 0.1743(4) 0.1374(4) 0.0298(18) Uani 1 1 d .
H55 H 0.2881 0.2020 0.1863 0.036 Uiso 1 1 calc R
C56 C 0.3817(4) 0.0444(4) -0.0775(4) 0.0247(17) Uani 1 1 d .
H56 H 0.3464 -0.0008 -0.0987 0.030 Uiso 1 1 calc R
C57 C 0.4827(5) 0.0114(4) -0.1769(4) 0.0279(18) Uani 1 1 d .
H57 H 0.4341 -0.0304 -0.1918 0.033 Uiso 1 1 calc R
C58 C 0.4937(5) 0.0594(4) -0.2574(4) 0.0297(18) Uani 1 1 d .
H58 H 0.5331 0.1073 -0.2410 0.036 Uiso 1 1 calc R
C59 C 0.5385(4) 0.0096(4) -0.3232(4) 0.0285(18) Uani 1 1 d .
H59B H 0.4958 -0.0338 -0.3455 0.034 Uiso 1 1 calc R
H59A H 0.5500 0.0437 -0.3723 0.034 Uiso 1 1 calc R
C60 C 0.6309(5) -0.0258(4) -0.2803(4) 0.0310(18) Uani 1 1 d .
H60B H 0.6597 -0.0575 -0.3230 0.037 Uiso 1 1 calc R
H60A H 0.6743 0.0179 -0.2601 0.037 Uiso 1 1 calc R
C61 C 0.6160(5) -0.0784(4) -0.2049(5) 0.037(2) Uani 1 1 d .
H61B H 0.6762 -0.1013 -0.1789 0.044 Uiso 1 1 calc R
H61A H 0.5737 -0.1228 -0.2249 0.044 Uiso 1 1 calc R
C62 C 0.5736(5) -0.0288(4) -0.1378(4) 0.0335(19) Uani 1 1 d .
H62A H 0.6187 0.0125 -0.1142 0.040 Uiso 1 1 calc R
H62B H 0.5611 -0.0637 -0.0898 0.040 Uiso 1 1 calc R
C63 C 0.3900(5) 0.1569(4) -0.3232(4) 0.0263(18) Uani 1 1 d .
H63 H 0.4405 0.1933 -0.3135 0.032 Uiso 1 1 calc R
C64 C 0.3008(5) 0.1846(4) -0.3664(4) 0.0279(18) Uani 1 1 d .
C65 C 0.2227(5) 0.1336(4) -0.3796(4) 0.0267(18) Uani 1 1 d .
C66 C 0.1366(5) 0.1613(4) -0.4211(4) 0.0281(18) Uani 1 1 d .
C67 C 0.1289(5) 0.2397(4) -0.4498(5) 0.036(2) Uani 1 1 d .
H67 H 0.0706 0.2590 -0.4768 0.043 Uiso 1 1 calc R
C68 C 0.2064(5) 0.2903(4) -0.4393(5) 0.037(2) Uani 1 1 d .
H68 H 0.2017 0.3431 -0.4613 0.044 Uiso 1 1 calc R
C69 C 0.2896(5) 0.2629(4) -0.3966(4) 0.0330(19) Uani 1 1 d .
H69 H 0.3411 0.2983 -0.3874 0.040 Uiso 1 1 calc R
C70 C 0.0579(5) 0.1068(4) -0.4378(4) 0.0297(18) Uani 1 1 d .
H70 H 0.0683 0.0515 -0.4276 0.036 Uiso 1 1 calc R
C71 C -0.0951(5) 0.0681(4) -0.4897(4) 0.0277(18) Uani 1 1 d .
H71 H -0.0695 0.0145 -0.4715 0.033 Uiso 1 1 calc R
C72 C -0.1816(4) 0.0853(4) -0.4479(4) 0.0255(17) Uani 1 1 d .
H72 H -0.2058 0.1391 -0.4670 0.031 Uiso 1 1 calc R
C73 C -0.2569(4) 0.0230(4) -0.4765(4) 0.0288(18) Uani 1 1 d .
H73B H -0.2345 -0.0303 -0.4564 0.035 Uiso 1 1 calc R
H73A H -0.3136 0.0353 -0.4500 0.035 Uiso 1 1 calc R
C74 C -0.2810(5) 0.0220(4) -0.5741(4) 0.0351(19) Uani 1 1 d .
H74B H -0.3107 0.0732 -0.5934 0.042 Uiso 1 1 calc R
H74A H -0.3264 -0.0211 -0.5908 0.042 Uiso 1 1 calc R
C75 C -0.1947(5) 0.0093(4) -0.6187(4) 0.0332(19) Uani 1 1 d .
H75B H -0.2117 0.0142 -0.6817 0.040 Uiso 1 1 calc R
H75A H -0.1698 -0.0450 -0.6062 0.040 Uiso 1 1 calc R
C76 C -0.1201(5) 0.0709(4) -0.5874(4) 0.0295(18) Uani 1 1 d .
H76B H -0.0636 0.0605 -0.6149 0.035 Uiso 1 1 calc R
H76A H -0.1432 0.1247 -0.6049 0.035 Uiso 1 1 calc R
C77 C -0.1828(5) 0.1483(4) -0.3145(4) 0.0298(18) Uani 1 1 d .
H77 H -0.2053 0.1927 -0.3487 0.036 Uiso 1 1 calc R
C78 C -0.1748(4) 0.1567(4) -0.2213(4) 0.0239(17) Uani 1 1 d .
C79 C -0.1421(4) 0.0939(4) -0.1667(4) 0.0234(17) Uani 1 1 d .
C80 C -0.1347(4) 0.1032(4) -0.0779(4) 0.0197(16) Uani 1 1 d .
C81 C -0.1575(4) 0.1760(4) -0.0448(4) 0.0280(18) Uani 1 1 d .
H81 H -0.1526 0.1825 0.0158 0.034 Uiso 1 1 calc R
C82 C -0.1875(5) 0.2399(4) -0.0978(5) 0.0300(18) Uani 1 1 d .
H82 H -0.2026 0.2895 -0.0741 0.036 Uiso 1 1 calc R
C83 C -0.1947(5) 0.2295(4) -0.1860(4) 0.0261(17) Uani 1 1 d .
H83 H -0.2135 0.2730 -0.2230 0.031 Uiso 1 1 calc R
C84 C -0.0998(4) 0.0377(4) -0.0203(4) 0.0206(16) Uani 1 1 d .
H84 H -0.0954 -0.0143 -0.0433 0.025 Uiso 1 1 calc R

loop_
_atom_site_aniso_label
_atom_site_aniso_U_11
_atom_site_aniso_U_22
_atom_site_aniso_U_33
_atom_site_aniso_U_23
_atom_site_aniso_U_13
_atom_site_aniso_U_12
O1 0.034(3) 0.032(3) 0.044(3) 0.006(3) -0.003(3) -0.001(3)
O2 0.025(3) 0.025(3) 0.028(3) -0.008(2) 0.011(2) -0.003(2)
O3 0.046(3) 0.023(3) 0.023(3) -0.003(2) 0.003(2) 0.005(2)
O4 0.027(3) 0.029(3) 0.028(3) 0.000(2) 0.008(2) -0.002(2)
O5 0.021(3) 0.029(3) 0.050(3) 0.008(3) 0.000(2) -0.002(2)
O6 0.039(3) 0.027(3) 0.018(3) 0.000(2) 0.001(2) 0.005(2)
N1 0.036(4) 0.033(4) 0.021(4) -0.001(3) 0.002(3) 0.004(3)
N2 0.035(4) 0.033(4) 0.027(4) 0.001(3) 0.002(3) 0.008(3)
N3 0.032(4) 0.030(4) 0.026(4) 0.002(3) 0.014(3) 0.003(3)
N4 0.023(3) 0.033(4) 0.026(3) -0.002(3) 0.008(3) -0.003(3)
N5 0.015(3) 0.031(4) 0.027(3) 0.002(3) 0.001(3) -0.003(3)
N6 0.018(3) 0.036(4) 0.023(3) 0.007(3) 0.003(3) -0.005(3)
N11 0.014(3) 0.029(3) 0.021(3) 0.004(3) -0.002(3) 0.003(3)
N12 0.019(3) 0.026(4) 0.024(3) -0.001(3) 0.011(3) 0.006(3)
N13 0.017(3) 0.031(4) 0.031(3) -0.005(3) 0.003(3) 0.004(3)
N14 0.030(4) 0.028(4) 0.032(4) 0.003(3) 0.005(3) 0.000(3)
N15 0.029(4) 0.036(4) 0.029(4) 0.000(3) 0.008(3) -0.002(3)
N16 0.025(3) 0.034(4) 0.022(3) 0.002(3) 0.008(3) -0.001(3)
C1 0.039(5) 0.023(4) 0.028(4) -0.002(3) 0.000(4) 0.008(4)
C2 0.027(4) 0.037(5) 0.024(4) 0.002(4) 0.005(3) 0.009(4)
C3 0.067(6) 0.032(5) 0.022(4) 0.000(4) 0.005(4) -0.001(4)
C4 0.054(6) 0.022(4) 0.042(5) -0.003(4) -0.005(4) -0.001(4)
C5 0.050(5) 0.034(5) 0.046(5) 0.009(4) 0.003(4) 0.003(4)
C6 0.053(6) 0.035(5) 0.043(5) -0.005(5) 0.006(5) -0.006(4)
C7 0.043(5) 0.044(6) 0.018(4) 0.000(4) 0.004(4) 0.019(4)
C8 0.046(5) 0.031(5) 0.018(4) -0.009(4) 0.006(4) 0.004(4)
C9 0.037(5) 0.025(5) 0.037(5) -0.008(4) 0.013(4) 0.000(4)
C10 0.031(5) 0.027(4) 0.023(4) -0.007(3) 0.013(4) 0.006(4)
C11 0.057(6) 0.036(5) 0.023(4) -0.007(4) 0.018(4) -0.006(5)
C12 0.060(6) 0.023(5) 0.035(5) 0.010(4) 0.018(4) 0.000(4)
C13 0.054(6) 0.021(5) 0.038(5) -0.001(4) 0.011(4) 0.017(4)
C14 0.048(6) 0.026(4) 0.025(4) -0.002(4) 0.009(4) -0.002(4)
C15 0.025(4) 0.030(4) 0.035(5) -0.002(4) 0.011(4) 0.001(4)
C16 0.022(4) 0.029(4) 0.045(5) 0.008(4) 0.012(4) 0.006(4)
C17 0.027(4) 0.051(5) 0.041(5) 0.006(4) 0.011(4) 0.003(4)
C18 0.028(4) 0.055(5) 0.047(5) 0.006(5) 0.016(4) 0.004(4)
C19 0.051(5) 0.041(5) 0.050(6) 0.006(4) 0.023(5) 0.007(4)
C20 0.042(5) 0.038(5) 0.039(5) -0.001(4) 0.020(4) 0.005(4)
C21 0.017(4) 0.033(5) 0.034(5) 0.007(4) 0.001(4) 0.001(4)
C22 0.018(4) 0.034(4) 0.029(4) -0.003(4) 0.002(3) 0.004(4)
C23 0.024(4) 0.016(4) 0.034(4) 0.004(4) 0.001(4) -0.002(3)
C24 0.022(4) 0.020(4) 0.024(4) 0.000(3) 0.002(3) -0.004(3)
C25 0.022(4) 0.027(4) 0.027(4) 0.001(4) 0.004(3) 0.000(4)
C26 0.024(4) 0.038(5) 0.029(4) 0.000(4) 0.002(4) 0.011(4)
C27 0.023(4) 0.027(4) 0.037(5) 0.001(4) 0.003(4) -0.006(4)
C28 0.018(4) 0.032(4) 0.021(4) -0.001(3) 0.000(3) 0.000(3)
C29 0.027(4) 0.027(4) 0.022(4) -0.006(3) 0.005(3) -0.003(4)
C30 0.017(4) 0.025(4) 0.025(4) 0.001(3) 0.000(3) 0.004(3)
C31 0.021(4) 0.032(4) 0.021(4) -0.001(3) -0.002(3) 0.000(3)
C32 0.032(5) 0.043(5) 0.024(4) 0.002(4) 0.002(3) -0.002(4)
C33 0.030(4) 0.029(4) 0.031(4) 0.010(4) 0.003(3) 0.010(4)
C34 0.021(4) 0.039(5) 0.027(4) 0.006(4) 0.001(3) -0.002(4)
C35 0.016(4) 0.028(4) 0.026(4) -0.003(4) 0.001(3) 0.004(3)
C36 0.017(4) 0.021(4) 0.033(5) -0.004(4) 0.000(3) -0.006(3)
C37 0.020(4) 0.016(4) 0.033(5) 0.001(4) 0.006(3) 0.002(3)
C38 0.021(4) 0.035(5) 0.022(4) -0.001(4) 0.007(3) 0.006(4)
C39 0.031(4) 0.027(4) 0.030(4) 0.004(4) 0.006(4) 0.004(4)
C40 0.028(4) 0.021(4) 0.043(5) -0.006(4) 0.008(4) 0.003(4)
C41 0.022(4) 0.036(5) 0.022(4) -0.007(4) 0.005(3) -0.002(4)
C42 0.021(4) 0.033(4) 0.025(4) 0.002(4) 0.001(3) 0.011(3)
C43 0.019(4) 0.024(4) 0.022(4) -0.001(3) 0.003(3) -0.004(3)
C44 0.022(4) 0.021(4) 0.021(4) 0.004(3) 0.002(3) 0.001(3)
C45 0.030(4) 0.036(5) 0.033(5) 0.009(4) 0.005(4) 0.006(4)
C46 0.035(5) 0.036(5) 0.040(5) 0.009(4) 0.009(4) -0.004(4)
C47 0.024(4) 0.043(5) 0.027(4) -0.002(4) 0.006(3) 0.006(4)
C48 0.024(4) 0.037(5) 0.023(4) 0.003(4) 0.007(3) -0.003(4)
C49 0.026(4) 0.034(5) 0.019(4) 0.000(4) -0.003(3) 0.007(4)
C50 0.018(4) 0.022(4) 0.024(4) -0.001(3) 0.006(3) 0.005(3)
C51 0.017(4) 0.024(4) 0.032(4) 0.007(4) 0.002(3) 0.003(3)
C52 0.017(4) 0.029(4) 0.025(4) -0.001(4) -0.001(3) 0.002(4)
C53 0.016(4) 0.049(5) 0.037(5) 0.001(4) 0.007(4) 0.000(4)
C54 0.023(4) 0.029(4) 0.034(5) -0.006(4) 0.004(4) -0.005(4)
C55 0.040(5) 0.029(4) 0.020(4) -0.006(4) 0.000(4) 0.008(4)
C56 0.008(4) 0.035(5) 0.030(4) -0.001(4) -0.002(3) 0.005(3)
C57 0.022(4) 0.028(4) 0.035(4) -0.008(4) 0.010(4) -0.005(4)
C58 0.031(5) 0.028(4) 0.033(4) -0.003(4) 0.017(4) -0.002(4)
C59 0.023(4) 0.026(4) 0.039(5) 0.000(4) 0.013(4) -0.001(3)
C60 0.030(4) 0.028(4) 0.035(4) -0.012(4) 0.006(4) -0.003(4)
C61 0.031(5) 0.040(5) 0.040(5) -0.006(4) 0.007(4) 0.003(4)
C62 0.034(4) 0.041(5) 0.025(4) -0.006(4) 0.005(4) 0.003(4)
C63 0.025(4) 0.035(5) 0.022(4) -0.013(4) 0.016(3) -0.006(4)
C64 0.026(4) 0.028(5) 0.030(4) -0.004(4) 0.009(4) 0.001(4)
C65 0.029(5) 0.034(5) 0.019(4) 0.001(4) 0.008(3) -0.002(4)
C66 0.025(4) 0.033(5) 0.029(4) 0.000(4) 0.014(4) 0.001(4)
C67 0.039(5) 0.031(5) 0.038(5) -0.001(4) 0.008(4) 0.008(4)
C68 0.049(6) 0.025(4) 0.038(5) -0.008(4) 0.013(4) 0.010(4)
C69 0.040(5) 0.025(5) 0.036(5) -0.004(4) 0.013(4) -0.009(4)
C70 0.027(5) 0.035(5) 0.030(4) 0.002(4) 0.013(4) -0.002(4)
C71 0.036(5) 0.024(4) 0.024(4) 0.004(3) 0.008(4) 0.005(4)
C72 0.021(4) 0.042(5) 0.013(4) 0.004(3) -0.003(3) 0.008(4)
C73 0.020(4) 0.046(5) 0.021(4) 0.002(4) 0.007(3) 0.007(4)
C74 0.040(5) 0.038(5) 0.027(4) -0.002(4) 0.003(4) 0.004(4)
C75 0.035(4) 0.043(5) 0.021(4) -0.007(4) 0.000(3) 0.003(4)
C76 0.034(5) 0.032(5) 0.023(4) 0.009(3) 0.008(4) 0.006(4)
C77 0.030(4) 0.028(5) 0.030(5) 0.001(4) -0.002(4) -0.002(4)
C78 0.023(4) 0.027(4) 0.021(4) 0.000(3) 0.000(3) -0.001(4)
C79 0.018(4) 0.028(4) 0.025(4) -0.003(4) 0.006(3) -0.004(3)
C80 0.016(4) 0.026(4) 0.018(4) -0.003(3) 0.003(3) -0.004(3)
C81 0.016(4) 0.043(5) 0.024(4) 0.000(4) -0.001(3) 0.000(4)
C82 0.032(4) 0.023(4) 0.036(5) -0.003(4) 0.007(4) -0.003(4)
C83 0.030(4) 0.020(4) 0.028(4) 0.005(3) 0.003(4) 0.003(3)
C84 0.008(4) 0.023(4) 0.029(4) -0.002(3) -0.003(3) -0.002(3)

loop_
_atom_type_symbol
_atom_type_description
_atom_type_scat_dispersion_real
_atom_type_scat_dispersion_imag
_atom_type_scat_source
C C 0.0033 0.0016 'International Tables Vol C Tables 4.2.6.8 and 6.1.1.4'
H H 0.0000 0.0000 'International Tables Vol C Tables 4.2.6.8 and 6.1.1.4'
N N 0.0061 0.0033 'International Tables Vol C Tables 4.2.6.8 and 6.1.1.4'
O O 0.0106 0.0060 'International Tables Vol C Tables 4.2.6.8 and 6.1.1.4'

loop_
_geom_angle_atom_site_label_1
_geom_angle_atom_site_label_2
_geom_angle_atom_site_label_3
_geom_angle
C42 N1 C1 115.7(6)
C7 N2 C2 119.5(6)
C14 N3 C15 116.6(6)
C21 N4 C16 120.5(6)
C28 N5 C29 115.1(6)
C35 N6 C30 121.3(6)
C84 N11 C43 116.3(5)
C49 N12 C44 116.9(5)
C56 N13 C57 118.7(6)
C63 N14 C58 119.7(6)
C70 N15 C71 117.1(6)
C77 N16 C72 116.7(6)
N1 C1 C6 109.9(6)
N1 C1 C2 108.9(5)
C6 C1 C2 110.0(6)
N2 C2 C3 109.0(6)
N2 C2 C1 109.8(6)
C3 C2 C1 109.9(6)
C4 C3 C2 111.6(6)
C3 C4 C5 111.9(6)
C6 C5 C4 109.9(7)
C1 C6 C5 110.9(7)
N2 C7 C8 122.2(7)
C9 C8 C13 118.7(7)
C9 C8 C7 120.7(7)
C13 C8 C7 120.6(7)
O1 C9 C8 122.0(7)
O1 C9 C10 116.4(7)
C8 C9 C10 121.6(7)
C11 C10 C9 118.1(7)
C11 C10 C14 120.2(7)
C9 C10 C14 121.7(7)
C12 C11 C10 119.9(7)
C13 C12 C11 120.7(7)
C12 C13 C8 120.9(7)
N3 C14 C10 122.6(7)
N3 C15 C20 108.2(5)
N3 C15 C16 109.3(6)
C20 C15 C16 111.8(6)
N4 C16 C15 110.0(6)
N4 C16 C17 107.3(6)
C15 C16 C17 111.5(6)
C18 C17 C16 111.9(6)
C19 C18 C17 109.7(6)
C18 C19 C20 109.8(6)
C15 C20 C19 111.2(6)
N4 C21 C22 123.5(7)
C27 C22 C23 118.7(6)
C27 C22 C21 120.8(6)
C23 C22 C21 120.5(6)
O2 C23 C24 119.3(6)
O2 C23 C22 120.5(6)
C24 C23 C22 120.1(6)
C25 C24 C23 118.8(6)
C25 C24 C28 122.6(6)
C23 C24 C28 118.7(6)
C26 C25 C24 121.5(7)
C27 C26 C25 120.4(7)
C26 C27 C22 120.4(7)
N5 C28 C24 120.2(6)
N5 C29 C30 110.3(5)
N5 C29 C34 107.4(5)
C30 C29 C34 109.9(5)
N6 C30 C29 108.3(5)
N6 C30 C31 107.1(5)
C29 C30 C31 112.7(5)
C30 C31 C32 111.5(5)
C33 C32 C31 110.4(6)
C32 C33 C34 110.6(6)
C33 C34 C29 111.4(5)
N6 C35 C36 121.1(6)
C37 C36 C41 119.8(7)
C37 C36 C35 121.5(6)
C41 C36 C35 118.8(6)
O3 C37 C36 121.8(6)
O3 C37 C38 117.9(6)
C36 C37 C38 120.3(6)
C37 C38 C39 119.1(6)
C37 C38 C42 120.4(6)
C39 C38 C42 120.4(6)
C40 C39 C38 120.6(7)
C39 C40 C41 119.2(7)
C40 C41 C36 121.0(6)
N1 C42 C38 124.1(7)
N11 C43 C44 107.9(5)
N11 C43 C48 108.8(5)
C44 C43 C48 110.0(5)
N12 C44 C43 110.3(5)
N12 C44 C45 107.1(5)
C43 C44 C45 109.8(5)
C44 C45 C46 112.7(6)
C47 C46 C45 110.6(6)
C48 C47 C46 112.0(6)
C47 C48 C43 110.7(5)
N12 C49 C50 121.6(6)
C51 C50 C55 121.0(6)
C51 C50 C49 120.9(6)
C55 C50 C49 118.1(6)
O4 C51 C50 122.2(6)
O4 C51 C52 118.1(6)
C50 C51 C52 119.7(6)
C53 C52 C51 118.8(6)
C53 C52 C56 120.1(6)
C51 C52 C56 120.9(6)
C52 C53 C54 122.5(6)
C53 C54 C55 119.2(7)
C54 C55 C50 118.8(6)
N13 C56 C52 122.2(6)
N13 C57 C58 109.9(5)
N13 C57 C62 107.2(5)
C58 C57 C62 112.7(5)
N14 C58 C57 109.3(5)
N14 C58 C59 107.8(6)
C57 C58 C59 111.6(5)
C60 C59 C58 109.7(6)
C61 C60 C59 111.2(6)
C60 C61 C62 109.4(6)
C61 C62 C57 111.4(6)
N14 C63 C64 121.7(6)
C69 C64 C65 117.7(6)
C69 C64 C63 121.0(6)
C65 C64 C63 121.3(6)
O5 C65 C66 118.5(6)
O5 C65 C64 120.8(6)
C66 C65 C64 120.8(7)
C67 C66 C65 119.4(7)
C67 C66 C70 120.6(7)
C65 C66 C70 120.0(7)
C66 C67 C68 120.5(7)
C69 C68 C67 119.4(7)
C68 C69 C64 122.2(7)
N15 C70 C66 122.6(7)
N15 C71 C72 110.0(5)
N15 C71 C76 107.5(5)
C72 C71 C76 109.2(5)
N16 C72 C71 111.8(5)
N16 C72 C73 109.3(5)
C71 C72 C73 109.9(6)
C74 C73 C72 111.1(6)
C73 C74 C75 111.7(6)
C74 C75 C76 110.1(6)
C71 C76 C75 111.5(6)
N16 C77 C78 124.4(7)
C83 C78 C79 119.3(6)
C83 C78 C77 119.5(6)
C79 C78 C77 121.0(6)
O6 C79 C80 118.8(6)
O6 C79 C78 121.0(6)
C80 C79 C78 120.2(6)
C81 C80 C79 118.9(6)
C81 C80 C84 120.6(6)
C79 C80 C84 120.4(6)
C80 C81 C82 121.8(6)
C83 C82 C81 118.5(7)
C82 C83 C78 121.2(6)
N11 C84 C80 121.4(6)

loop_
_geom_bond_atom_site_label_1
_geom_bond_atom_site_label_2
_geom_bond_distance
O1 C9 1.363(8)
O2 C23 1.365(7)
O3 C37 1.345(7)
O4 C51 1.358(7)
O5 C65 1.356(8)
O6 C79 1.351(8)
N1 C42 1.280(8)
N1 C1 1.477(8)
N2 C7 1.273(9)
N2 C2 1.467(8)
N3 C14 1.260(8)
N3 C15 1.480(8)
N4 C21 1.289(8)
N4 C16 1.454(8)
N5 C28 1.273(8)
N5 C29 1.472(8)
N6 C35 1.270(8)
N6 C30 1.479(8)
N11 C84 1.290(7)
N11 C43 1.490(8)
N12 C49 1.284(8)
N12 C44 1.468(8)
N13 C56 1.275(8)
N13 C57 1.445(8)
N14 C63 1.275(8)
N14 C58 1.457(8)
N15 C70 1.272(8)
N15 C71 1.480(8)
N16 C77 1.282(8)
N16 C72 1.472(7)
C1 C6 1.501(10)
C1 C2 1.540(9)
C2 C3 1.536(9)
C3 C4 1.530(10)
C4 C5 1.536(10)
C5 C6 1.520(10)
C7 C8 1.457(10)
C8 C9 1.388(10)
C8 C13 1.389(10)
C9 C10 1.408(9)
C10 C11 1.399(9)
C10 C14 1.473(9)
C11 C12 1.399(10)
C12 C13 1.369(10)
C15 C20 1.521(9)
C15 C16 1.526(9)
C16 C17 1.530(9)
C17 C18 1.528(9)
C18 C19 1.521(10)
C19 C20 1.541(10)
C21 C22 1.445(9)
C22 C27 1.400(9)
C22 C23 1.415(9)
C23 C24 1.399(9)
C24 C25 1.383(9)
C24 C28 1.493(9)
C25 C26 1.372(9)
C26 C27 1.372(9)
C29 C30 1.516(9)
C29 C34 1.547(9)
C30 C31 1.526(8)
C31 C32 1.541(8)
C32 C33 1.514(9)
C33 C34 1.515(9)
C35 C36 1.469(9)
C36 C37 1.377(9)
C36 C41 1.396(9)
C37 C38 1.407(9)
C38 C39 1.410(9)
C38 C42 1.459(9)
C39 C40 1.384(9)
C40 C41 1.395(9)
C43 C44 1.520(8)
C43 C48 1.536(9)
C44 C45 1.524(8)
C45 C46 1.537(9)
C46 C47 1.528(9)
C47 C48 1.525(9)
C49 C50 1.460(9)
C50 C51 1.392(9)
C50 C55 1.406(9)
C51 C52 1.398(9)
C52 C53 1.374(9)
C52 C56 1.486(9)
C53 C54 1.387(9)
C54 C55 1.394(9)
C57 C58 1.524(9)
C57 C62 1.533(9)
C58 C59 1.539(8)
C59 C60 1.536(9)
C60 C61 1.515(9)
C61 C62 1.533(9)
C63 C64 1.454(9)
C64 C69 1.398(9)
C64 C65 1.413(9)
C65 C66 1.407(9)
C66 C67 1.390(9)
C66 C70 1.459(9)
C67 C68 1.401(10)
C68 C69 1.378(9)
C71 C72 1.518(9)
C71 C76 1.528(8)
C72 C73 1.536(9)
C73 C74 1.524(9)
C74 C75 1.528(9)
C75 C76 1.529(9)
C77 C78 1.458(9)
C78 C83 1.388(9)
C78 C79 1.401(9)
C79 C80 1.393(8)
C80 C81 1.386(9)
C80 C84 1.469(9)
C81 C82 1.391(9)
C82 C83 1.385(9)
